data_7047912
loop_
_publ_author_name
'Zhang, Zu-Zhen'
'Lee, Gene-Hsiang'
'Yang, Chen-I'

_publ_section_title
;
 The use of a semi-flexible bipyrimidyl ligand for the construction of
 azide-based coordination polymers: structural diversities and magnetic
 properties.
;
_journal_issue 46
_journal_name_full 'Dalton transactions (Cambridge, England : 2003)'
_journal_page_first 16709
_journal_page_last 16722
_journal_paper_doi 10.1039/c8dt03928c
_journal_volume 47
_journal_year 2018
_chemical_formula_sum 'C24 H22 N30 Ni3 O2'
_chemical_formula_weight 938.79
_space_group_crystal_system triclinic
_space_group_IT_number 2
_space_group_name_Hall '-P 1'
_space_group_name_H-M_alt 'P -1'
_symmetry_space_group_name_Hall '-P 1'
_symmetry_space_group_name_H-M 'P -1'
_atom_sites_solution_hydrogens mixed
_audit_creation_method SHELXL-2014
_audit_update_record
;
2018-10-26 deposited with the CCDC.
2018-10-26 downloaded from the CCDC.
;
_cell_angle_alpha 106.636(7)
_cell_angle_beta 90.289(8)
_cell_angle_gamma 100.046(8)
_cell_formula_units_Z 1
_cell_length_a 7.912(4)
_cell_length_b 10.297(6)
_cell_length_c 10.861(6)
_cell_measurement_reflns_used 2932
_cell_measurement_temperature 150(2)
_cell_measurement_theta_max 29.96
_cell_measurement_theta_min 2.66
_cell_volume 833.4(8)
_computing_cell_refinement 'Bruker SMART'
_computing_data_collection 'Bruker APEX2'
_computing_data_reduction 'Bruker SAINT'
_computing_molecular_graphics 'Bruker SHELXTL'
_computing_publication_material 'Bruker SHELXTL'
_computing_structure_refinement 'SHELXL-2014 (Sheldrick, 2014)'
_computing_structure_solution 'Bruker SHELXTL'
_diffrn_ambient_temperature 150(2)
_diffrn_measured_fraction_theta_full 0.964
_diffrn_measured_fraction_theta_max 0.992
_diffrn_measurement_device_type 'CCD area detector'
_diffrn_measurement_method 'phi and omega scans'
_diffrn_radiation_type MoK\a
_diffrn_radiation_wavelength 0.71073
_diffrn_reflns_av_R_equivalents 0.0367
_diffrn_reflns_av_unetI/netI 0.0479
_diffrn_reflns_Laue_measured_fraction_full 0.964
_diffrn_reflns_Laue_measured_fraction_max 0.992
_diffrn_reflns_limit_h_max 9
_diffrn_reflns_limit_h_min -9
_diffrn_reflns_limit_k_max 12
_diffrn_reflns_limit_k_min -12
_diffrn_reflns_limit_l_max 12
_diffrn_reflns_limit_l_min -12
_diffrn_reflns_number 7487
_diffrn_reflns_point_group_measured_fraction_full 0.964
_diffrn_reflns_point_group_measured_fraction_max 0.992
_diffrn_reflns_theta_full 25.242
_diffrn_reflns_theta_max 24.998
_diffrn_reflns_theta_min 1.960
_exptl_absorpt_coefficient_mu 1.758
_exptl_absorpt_correction_T_max 0.7461
_exptl_absorpt_correction_T_min 0.5654
_exptl_absorpt_correction_type multi-scan
_exptl_absorpt_process_details SADABS
_exptl_crystal_colour green
_exptl_crystal_density_diffrn 1.870
_exptl_crystal_description needle
_exptl_crystal_F_000 476
_exptl_crystal_size_max 0.18
_exptl_crystal_size_mid 0.12
_exptl_crystal_size_min 0.08
_refine_diff_density_max 0.971
_refine_diff_density_min -1.064
_refine_diff_density_rms 0.117
_refine_ls_extinction_method none
_refine_ls_goodness_of_fit_ref 1.098
_refine_ls_hydrogen_treatment constr
_refine_ls_matrix_type full
_refine_ls_number_parameters 263
_refine_ls_number_reflns 2907
_refine_ls_number_restraints 0
_refine_ls_restrained_S_all 1.098
_refine_ls_R_factor_all 0.0515
_refine_ls_R_factor_gt 0.0396
_refine_ls_shift/su_max 0.000
_refine_ls_shift/su_mean 0.000
_refine_ls_structure_factor_coef Fsqd
_refine_ls_weighting_details 'w=1/[\s^2^(Fo^2^)+(0.0597P)^2^+1.0312P] where P=(Fo^2^+2Fc^2^)/3'
_refine_ls_weighting_scheme calc
_refine_ls_wR_factor_gt 0.1078
_refine_ls_wR_factor_ref 0.1190
_reflns_Friedel_coverage 0.000
_reflns_number_gt 2365
_reflns_number_total 2907
_reflns_threshold_expression 'I > 2\s(I)'
_cod_data_source_file c8dt03928c2.cif
_cod_data_source_block compound_4
_cod_depositor_comments 'Adding full bibliography for 7047910--7047913.cif.'
_cod_original_cell_volume 833.3(8)
_cod_database_code 7047912
_shelx_space_group_comment
;
The symmetry employed for this shelxl refinement is uniquely defined
by the following loop, which should always be used as a source of
symmetry information in preference to the above space-group names.
They are only intended as comments.
;
_shelxl_version_number 2014-3

loop_
_space_group_symop_operation_xyz
'x, y, z'
'-x, -y, -z'

loop_
_atom_site_label
_atom_site_type_symbol
_atom_site_fract_x
_atom_site_fract_y
_atom_site_fract_z
_atom_site_U_iso_or_equiv
_atom_site_adp_type
_atom_site_occupancy
_atom_site_site_symmetry_order
_atom_site_calc_flag
_atom_site_refinement_flags_posn
_atom_site_refinement_flags_adp
_atom_site_refinement_flags_occupancy
Ni1 Ni 0.5000 1.0000 0.5000 0.0132(2) Uani 1 2 d S . P
Ni2 Ni 0.87918(6) 0.99628(5) 0.87476(4) 0.01266(18) Uani 1 1 d . . .
N7 N 0.4501(5) 1.0268(4) 0.6945(3) 0.0222(8) Uani 1 1 d . . .
N12 N 0.9071(5) 0.9411(3) 0.6777(3) 0.0180(8) Uani 1 1 d . . .
N13 N 0.8827(4) 1.0498(3) 1.0804(3) 0.0159(7) Uani 1 1 d . . .
N11 N 0.7991(4) 0.9166(3) 0.5948(3) 0.0139(7) Uani 1 1 d . . .
N5 N 1.0014(4) 1.1949(3) 0.8750(3) 0.0162(7) Uani 1 1 d . . .
N3 N 0.7493(4) 0.7941(3) 0.8544(3) 0.0150(7) Uani 1 1 d . . .
N1 N 0.3284(4) 0.8116(3) 0.4485(3) 0.0170(8) Uani 1 1 d . . .
N14 N 0.8219(4) 1.1439(3) 1.1475(3) 0.0157(8) Uani 1 1 d . . .
N2 N 0.0559(5) 0.6854(4) 0.4745(4) 0.0244(9) Uani 1 1 d . . .
N6 N 1.2140(5) 1.3383(3) 0.7966(4) 0.0249(9) Uani 1 1 d . . .
N10 N 0.6971(5) 0.8897(4) 0.5091(3) 0.0226(8) Uani 1 1 d . . .
C6 C 0.7865(5) 0.6816(4) 0.7666(4) 0.0165(9) Uani 1 1 d . . .
H6 H 0.8650 0.6932 0.7055 0.020 Uiso 1 1 calc R U .
N4 N 0.5498(5) 0.6505(3) 0.9434(3) 0.0240(9) Uani 1 1 d . . .
C1 C 0.2484(5) 0.5747(4) 0.3285(4) 0.0166(9) Uani 1 1 d . . .
C9 C 1.0276(5) 1.4388(4) 0.9559(4) 0.0159(9) Uani 1 1 d . . .
C8 C 0.5950(6) 0.5399(4) 0.8594(4) 0.0211(10) Uani 1 1 d . . .
H8 H 0.5466 0.4527 0.8646 0.025 Uiso 1 1 calc R U .
N15 N 0.7632(6) 1.2337(4) 1.2104(4) 0.0309(10) Uani 1 1 d . . .
C5 C 0.7104(5) 0.5497(4) 0.7655(4) 0.0153(9) Uani 1 1 d . . .
C2 C 0.3653(5) 0.6976(4) 0.3632(4) 0.0170(9) Uani 1 1 d . . .
H2 H 0.4716 0.7017 0.3269 0.020 Uiso 1 1 calc R U .
C12 C 0.9472(6) 1.3064(4) 0.9492(4) 0.0172(9) Uani 1 1 d . . .
H12 H 0.8523 1.2943 0.9976 0.021 Uiso 1 1 calc R U .
C7 C 0.6294(6) 0.7727(4) 0.9359(4) 0.0204(9) Uani 1 1 d . . .
H7 H 0.5988 0.8502 0.9927 0.024 Uiso 1 1 calc R U .
C3 C 0.1756(6) 0.7990(4) 0.5008(4) 0.0204(9) Uani 1 1 d . . .
H3 H 0.1511 0.8769 0.5611 0.025 Uiso 1 1 calc R U .
C11 C 1.1339(6) 1.2162(4) 0.8030(4) 0.0206(9) Uani 1 1 d . . .
H11 H 1.1733 1.1389 0.7531 0.025 Uiso 1 1 calc R U .
C4 C 0.0923(6) 0.5742(4) 0.3870(4) 0.0219(10) Uani 1 1 d . . .
H4 H 0.0101 0.4937 0.3644 0.026 Uiso 1 1 calc R U .
C10 C 1.1597(6) 1.4488(4) 0.8732(4) 0.0244(10) Uani 1 1 d . . .
H10 H 1.2127 1.5360 0.8707 0.029 Uiso 1 1 calc R U .
N8 N 0.5506(4) 1.0422(3) 0.7800(3) 0.0146(7) Uani 1 1 d . . .
N9 N 0.6439(5) 1.0603(4) 0.8694(3) 0.0223(8) Uani 1 1 d . . .
O1 O 0.3500(10) 0.4903(7) 0.5825(7) 0.135(3) Uiso 1 1 d . . .
H1A H 0.2352 0.4745 0.5494 0.162 Uiso 1 1 d R U .
H1B H 0.4082 0.5654 0.5461 0.162 Uiso 1 1 d R U .

loop_
_atom_site_aniso_label
_atom_site_aniso_U_11
_atom_site_aniso_U_22
_atom_site_aniso_U_33
_atom_site_aniso_U_23
_atom_site_aniso_U_13
_atom_site_aniso_U_12
Ni1 0.0160(4) 0.0078(3) 0.0134(4) -0.0009(3) 0.0002(3) 0.0024(3)
Ni2 0.0167(3) 0.0068(3) 0.0125(3) -0.00045(19) 0.0010(2) 0.0026(2)
N7 0.027(2) 0.0241(19) 0.0166(19) 0.0061(15) 0.0013(17) 0.0070(16)
N12 0.019(2) 0.0194(18) 0.0130(18) -0.0005(14) 0.0008(16) 0.0059(14)
N13 0.022(2) 0.0108(16) 0.0133(17) 0.0005(14) 0.0011(15) 0.0054(14)
N11 0.020(2) 0.0066(16) 0.0155(18) 0.0020(13) 0.0075(17) 0.0056(13)
N5 0.022(2) 0.0109(16) 0.0167(17) 0.0023(13) 0.0017(15) 0.0078(14)
N3 0.0178(19) 0.0095(15) 0.0148(17) -0.0016(13) 0.0030(14) 0.0029(13)
N1 0.023(2) 0.0102(16) 0.0155(17) -0.0005(13) 0.0024(15) 0.0033(14)
N14 0.0203(19) 0.0144(17) 0.0134(17) 0.0062(14) 0.0019(15) 0.0019(15)
N2 0.022(2) 0.0183(18) 0.029(2) -0.0002(16) 0.0110(17) 0.0049(15)
N6 0.021(2) 0.0152(18) 0.034(2) 0.0002(16) 0.0083(17) 0.0012(15)
N10 0.028(2) 0.0198(18) 0.0177(19) -0.0027(15) -0.0051(17) 0.0107(16)
C6 0.020(2) 0.0130(19) 0.013(2) 0.0002(16) 0.0014(17) -0.0006(16)
N4 0.028(2) 0.0166(18) 0.022(2) 0.0003(15) 0.0081(17) -0.0013(16)
C1 0.024(2) 0.0110(19) 0.014(2) 0.0020(16) 0.0028(17) 0.0032(17)
C9 0.021(2) 0.0100(18) 0.015(2) 0.0000(16) 0.0015(17) 0.0048(17)
C8 0.026(2) 0.0115(19) 0.022(2) 0.0016(17) 0.0051(19) -0.0021(17)
N15 0.050(3) 0.024(2) 0.024(2) 0.0052(17) 0.0128(19) 0.0217(19)
C5 0.015(2) 0.0113(19) 0.016(2) -0.0014(16) -0.0018(16) 0.0030(16)
C2 0.016(2) 0.0145(19) 0.018(2) 0.0016(16) 0.0031(17) 0.0025(16)
C12 0.025(2) 0.0133(19) 0.013(2) 0.0029(16) 0.0020(17) 0.0034(17)
C7 0.024(2) 0.012(2) 0.018(2) -0.0034(16) 0.0039(18) 0.0003(17)
C3 0.027(2) 0.0117(19) 0.019(2) -0.0017(16) 0.0059(19) 0.0045(17)
C11 0.024(2) 0.013(2) 0.021(2) -0.0020(17) 0.0022(19) 0.0049(17)
C4 0.024(2) 0.014(2) 0.024(2) 0.0030(17) 0.0021(19) -0.0002(17)
C10 0.027(3) 0.010(2) 0.032(3) 0.0007(18) 0.007(2) 0.0005(18)
N8 0.0186(19) 0.0110(16) 0.0139(19) 0.0016(13) 0.0057(17) 0.0048(14)
N9 0.025(2) 0.0250(19) 0.0161(19) -0.0001(15) -0.0008(17) 0.0128(16)

loop_
_atom_type_symbol
_atom_type_description
_atom_type_scat_dispersion_real
_atom_type_scat_dispersion_imag
_atom_type_scat_source
C C 0.0033 0.0016 'International Tables Vol C Tables 4.2.6.8 and 6.1.1.4'
H H 0.0000 0.0000 'International Tables Vol C Tables 4.2.6.8 and 6.1.1.4'
N N 0.0061 0.0033 'International Tables Vol C Tables 4.2.6.8 and 6.1.1.4'
O O 0.0106 0.0060 'International Tables Vol C Tables 4.2.6.8 and 6.1.1.4'
Ni Ni 0.3393 1.1124 'International Tables Vol C Tables 4.2.6.8 and 6.1.1.4'

loop_
_geom_angle_atom_site_label_1
_geom_angle_atom_site_label_2
_geom_angle_atom_site_label_3
_geom_angle
_geom_angle_site_symmetry_1
_geom_angle_site_symmetry_3
N1 Ni1 N1 180.00(17) . 2_676
N1 Ni1 N7 90.25(14) . .
N1 Ni1 N7 89.75(14) 2_676 .
N1 Ni1 N7 89.75(14) . 2_676
N1 Ni1 N7 90.25(14) 2_676 2_676
N7 Ni1 N7 180.0 . 2_676
N1 Ni1 N10 87.81(14) . .
N1 Ni1 N10 92.19(14) 2_676 .
N7 Ni1 N10 92.76(14) . .
N7 Ni1 N10 87.24(14) 2_676 .
N1 Ni1 N10 92.19(14) . 2_676
N1 Ni1 N10 87.81(14) 2_676 2_676
N7 Ni1 N10 87.24(14) . 2_676
N7 Ni1 N10 92.76(14) 2_676 2_676
N10 Ni1 N10 180.0 . 2_676
N12 Ni2 N9 96.58(14) . .
N12 Ni2 N5 85.71(13) . .
N9 Ni2 N5 88.25(14) . .
N12 Ni2 N3 88.88(13) . .
N9 Ni2 N3 89.99(14) . .
N5 Ni2 N3 174.08(13) . .
N12 Ni2 N13 94.51(13) . 2_777
N9 Ni2 N13 168.68(13) . 2_777
N5 Ni2 N13 90.34(13) . 2_777
N3 Ni2 N13 92.48(13) . 2_777
N12 Ni2 N13 172.87(13) . .
N9 Ni2 N13 90.45(13) . .
N5 Ni2 N13 93.33(13) . .
N3 Ni2 N13 92.33(13) . .
N13 Ni2 N13 78.42(14) 2_777 .
N8 N7 Ni1 127.0(3) . .
N11 N12 Ni2 127.7(3) . .
N14 N13 Ni2 123.6(3) . 2_777
N14 N13 Ni2 124.4(3) . .
Ni2 N13 Ni2 101.58(14) 2_777 .
N10 N11 N12 177.1(4) . .
C11 N5 C12 117.3(3) . .
C11 N5 Ni2 122.5(3) . .
C12 N5 Ni2 120.2(3) . .
C7 N3 C6 117.1(3) . .
C7 N3 Ni2 119.3(2) . .
C6 N3 Ni2 123.6(3) . .
C3 N1 C2 116.9(3) . .
C3 N1 Ni1 120.7(2) . .
C2 N1 Ni1 122.4(3) . .
N15 N14 N13 179.4(4) . .
C3 N2 C4 116.4(4) . .
C11 N6 C10 116.4(4) . .
N11 N10 Ni1 125.0(3) . .
N3 C6 C5 121.5(4) . .
N3 C6 H6 119.2 . .
C5 C6 H6 119.2 . .
C7 N4 C8 115.9(4) . .
C2 C1 C4 116.7(3) . .
C2 C1 C5 121.1(4) . 2_666
C4 C1 C5 122.2(4) . 2_666
C12 C9 C10 115.6(3) . .
C12 C9 C9 121.4(5) . 2_787
C10 C9 C9 122.9(5) . 2_787
N4 C8 C5 123.0(4) . .
N4 C8 H8 118.5 . .
C5 C8 H8 118.5 . .
C6 C5 C8 116.2(3) . .
C6 C5 C1 122.3(4) . 2_666
C8 C5 C1 121.4(4) . 2_666
N1 C2 C1 121.4(4) . .
N1 C2 H2 119.3 . .
C1 C2 H2 119.3 . .
N5 C12 C9 122.1(4) . .
N5 C12 H12 118.9 . .
C9 C12 H12 118.9 . .
N4 C7 N3 126.0(4) . .
N4 C7 H7 117.0 . .
N3 C7 H7 117.0 . .
N2 C3 N1 126.0(3) . .
N2 C3 H3 117.0 . .
N1 C3 H3 117.0 . .
N6 C11 N5 125.5(4) . .
N6 C11 H11 117.3 . .
N5 C11 H11 117.3 . .
N2 C4 C1 122.5(4) . .
N2 C4 H4 118.8 . .
C1 C4 H4 118.8 . .
N6 C10 C9 123.0(4) . .
N6 C10 H10 118.5 . .
C9 C10 H10 118.5 . .
N9 N8 N7 176.3(4) . .
N8 N9 Ni2 128.1(3) . .
H1B O1 H1A 102.4 . .
H1B O1 H1B 0.0 . .
H1A O1 H1B 102.4 . .

loop_
_geom_bond_atom_site_label_1
_geom_bond_atom_site_label_2
_geom_bond_distance
_geom_bond_site_symmetry_2
Ni1 N1 2.091(3) .
Ni1 N1 2.091(3) 2_676
Ni1 N7 2.099(4) .
Ni1 N7 2.099(4) 2_676
Ni1 N10 2.101(4) .
Ni1 N10 2.101(4) 2_676
Ni2 N12 2.074(3) .
Ni2 N9 2.086(4) .
Ni2 N5 2.103(3) .
Ni2 N3 2.104(3) .
Ni2 N13 2.109(4) 2_777
Ni2 N13 2.140(3) .
N7 N8 1.177(5) .
N12 N11 1.180(5) .
N13 N14 1.210(4) .
N13 Ni2 2.109(4) 2_777
N11 N10 1.167(5) .
N5 C11 1.336(6) .
N5 C12 1.341(5) .
N3 C7 1.334(5) .
N3 C6 1.352(5) .
N1 C3 1.340(5) .
N1 C2 1.349(5) .
N14 N15 1.153(5) .
N2 C3 1.329(6) .
N2 C4 1.338(5) .
N6 C11 1.326(6) .
N6 C10 1.343(5) .
C6 C5 1.383(6) .
C6 H6 0.9300 .
N4 C7 1.329(5) .
N4 C8 1.345(5) .
C1 C2 1.384(6) .
C1 C4 1.392(6) .
C1 C5 1.480(5) 2_666
C9 C12 1.381(6) .
C9 C10 1.391(6) .
C9 C9 1.484(7) 2_787
C8 C5 1.386(6) .
C8 H8 0.9300 .
C5 C1 1.480(5) 2_666
C2 H2 0.9300 .
C12 H12 0.9300 .
C7 H7 0.9300 .
C3 H3 0.9300 .
C11 H11 0.9300 .
C4 H4 0.9300 .
C10 H10 0.9300 .
N8 N9 1.168(5) .
O1 H1B 1.0098 .
O1 H1A 0.9448 .
O1 H1B 1.0098 .
